data_4109425
loop_
_publ_author_name
'Constantinos J. Milios'
'Alina Vinslava'
'Wolfgang Wernsdorfer'
'Alessandro Prescimone'
'Peter A. Wood'
'Simon Parsons'
'Spyros P. Perlepes'
'George Christou'
'Euan K. Brechin'

_publ_contact_author_email P.A.Wood@sms.ed.ac.uk
_publ_contact_author_name 'Peter A. Wood'
_publ_section_title
;
 Spin Switching via Targeted Structural Distortion
;
_journal_name_full 'Journal of the American Chemical Society'
_journal_page_first 6547
_journal_page_last 6561
_journal_paper_doi 10.1021/ja070411g
_journal_volume 129
_journal_year 2007
_chemical_compound_source 'C. Milios'
_chemical_formula_moiety '[Mn3O(sal)3(MeOH)2(CHOO)].MeOH'
_chemical_formula_sum 'C26 H32 Mn3 N3 O13'
_chemical_formula_weight 759.33
_space_group_IT_number 2
_symmetry_cell_setting triclinic
_symmetry_space_group_name_Hall '-P 1'
_symmetry_space_group_name_H-M 'P -1'
_atom_sites_solution_hydrogens geom
_atom_sites_solution_primary direct
_audit_creation_date 05-12-12
_audit_creation_method CRYSTALS_ver_12.82
_cell_angle_alpha 107.441(2)
_cell_angle_beta 96.022(2)
_cell_angle_gamma 95.548(2)
_cell_formula_units_Z 2
_cell_length_a 9.3612(3)
_cell_length_b 12.8616(4)
_cell_length_c 13.8655(5)
_cell_measurement_reflns_used 8467
_cell_measurement_temperature 150
_cell_measurement_theta_max 30
_cell_measurement_theta_min 2
_cell_volume 1569.36(9)
_computing_cell_refinement 'SAINT (Siemens ,1995)'
_computing_data_collection 'SMART (Siemens, 1993)'
_computing_data_reduction 'SAINT (Siemens ,1995)'
_computing_molecular_graphics 'CAMERON (Watkin et al., 1996)'
_computing_publication_material 'CRYSTALS (Betteridge et al., 2003)'
_computing_structure_refinement 'CRYSTALS (Betteridge et al., 2003)'
_computing_structure_solution 'SHELXS 86 (Sheldrick, 1986)'
_diffrn_ambient_temperature 150
_diffrn_measured_fraction_theta_full 0.996
_diffrn_measured_fraction_theta_max 0.916
_diffrn_measurement_device_type 'Bruker SMART Apex CCD'
_diffrn_measurement_method '\f & \w scans'
_diffrn_radiation_monochromator graphite
_diffrn_radiation_type 'Mo K\a'
_diffrn_radiation_wavelength 0.71073
_diffrn_reflns_av_R_equivalents 0.031
_diffrn_reflns_limit_h_max 13
_diffrn_reflns_limit_h_min -12
_diffrn_reflns_limit_k_max 17
_diffrn_reflns_limit_k_min -17
_diffrn_reflns_limit_l_max 19
_diffrn_reflns_limit_l_min -19
_diffrn_reflns_number 25771
_diffrn_reflns_theta_full 27.845
_diffrn_reflns_theta_max 30.599
_diffrn_reflns_theta_min 1.675
_diffrn_standards_number 0
_exptl_absorpt_coefficient_mu 1.257
_exptl_absorpt_correction_T_max 0.90
_exptl_absorpt_correction_T_min 0.76
_exptl_absorpt_correction_type multi-scan
_exptl_absorpt_process_details 'SADABS version 2004/1'
_exptl_crystal_colour green
_exptl_crystal_density_diffrn 1.607
_exptl_crystal_description plate
_exptl_crystal_F_000 776
_exptl_crystal_recrystallization_method 'Recrystallisation by evaporation of methanol solution'
_exptl_crystal_size_max 0.41
_exptl_crystal_size_mid 0.17
_exptl_crystal_size_min 0.08
_refine_diff_density_max 0.72
_refine_diff_density_min -1.12
_refine_ls_extinction_method none
_refine_ls_goodness_of_fit_ref 0.9648
_refine_ls_hydrogen_treatment constr
_refine_ls_matrix_type full
_refine_ls_number_parameters 406
_refine_ls_number_reflns 8856
_refine_ls_number_restraints 1
_refine_ls_R_factor_all 0.0527
_refine_ls_R_factor_gt 0.0363
_refine_ls_shift/su_max 0.000999
_refine_ls_structure_factor_coef Fsqd
_refine_ls_weighting_details
;
 Method, part 1, Chebychev polynomial, (Watkin, 1994, Prince, 1982) 
 [weight] = 1.0/[A~0~*T~0~(x)+A~1~*T~1~(x) ... +A~n-1~]*T~n-1~(x)] 
 where A~i~ are the Chebychev coefficients listed below and x= Fcalc/Fmax 
 Method = Robust Weighting (Prince, 1982) 
 W = [weight] * [1-(deltaF/6*sigmaF)^2^]^2^ 
 A~i~ are: 
 55.3 91.4 54.9 22.4 4.74 
;
_refine_ls_weighting_scheme calc
_refine_ls_wR_factor_all 0.1063
_refine_ls_wR_factor_gt 0.0910
_refine_ls_wR_factor_ref 0.1063
_reflns_limit_h_max 13
_reflns_limit_h_min -13
_reflns_limit_k_max 17
_reflns_limit_k_min -17
_reflns_limit_l_max 19
_reflns_limit_l_min 0
_reflns_number_gt 6576
_reflns_number_total 8856
_reflns_threshold_expression I>2.00u(I)
_oxford_diffrn_Wilson_B_factor 0.00
_oxford_diffrn_Wilson_scale 0.00
_oxford_refine_ls_scale 0.3796(4)
_cod_data_source_file ja070411gsi20070119_061825.cif
_cod_data_source_block eb5151
_cod_depositor_comments
;

2021-04-11
Z value and formula fixed to values more according to usual
chemical conventions.                 miguel
;
_cod_original_formula_sum 'C52 H64 Mn6 N6 O26'
_cod_original_formula_weight 1518.67
_cod_original_formula_moiety '[Mn6O2(sal)6(MeOH)4(CHOO)2].2MeOH'
_cod_original_formula_units_Z 1
_cod_original_sg_symbol_H-M 'P -1 '
_cod_database_code 4109425

loop_
_symmetry_equiv_pos_as_xyz
x,y,z
-x,-y,-z

loop_
_atom_site_label
_atom_site_type_symbol
_atom_site_fract_x
_atom_site_fract_y
_atom_site_fract_z
_atom_site_U_iso_or_equiv
_atom_site_occupancy
_atom_site_adp_type
_atom_site_refinement_flags_posn
Mn1 Mn 0.11611(4) 0.04505(3) 0.43328(2) 0.0185 1.0000 Uani .
Mn2 Mn -0.08613(4) 0.17880(3) 0.32298(2) 0.0195 1.0000 Uani .
Mn3 Mn 0.05846(4) 0.27996(3) 0.56165(2) 0.0198 1.0000 Uani .
O1 O 0.00758(16) 0.16169(12) 0.44281(11) 0.0192 1.0000 Uani .
O11 O -0.04376(18) 0.03993(13) 0.23973(12) 0.0241 1.0000 Uani .
N21 N 0.0689(2) -0.00181(15) 0.28097(14) 0.0211 1.0000 Uani .
C31 C 0.1269(3) -0.07421(19) 0.21672(17) 0.0241 1.0000 Uani .
C41 C 0.2388(2) -0.13329(19) 0.24615(17) 0.0237 1.0000 Uani .
C51 C 0.3076(3) -0.1983(2) 0.16844(19) 0.0318 1.0000 Uani .
C61 C 0.4170(3) -0.2560(2) 0.1908(2) 0.0375 1.0000 Uani .
C71 C 0.4592(3) -0.2496(2) 0.2915(2) 0.0348 1.0000 Uani .
C81 C 0.3919(3) -0.1883(2) 0.36915(19) 0.0288 1.0000 Uani .
C91 C 0.2796(2) -0.13049(18) 0.34789(17) 0.0231 1.0000 Uani .
O101 O 0.21323(18) -0.07687(14) 0.42531(12) 0.0244 1.0000 Uani .
O12 O -0.0410(2) 0.37336(13) 0.50340(12) 0.0267 1.0000 Uani .
N22 N -0.1154(2) 0.33027(15) 0.40615(14) 0.0214 1.0000 Uani .
C32 C -0.1959(2) 0.39496(18) 0.37832(18) 0.0240 1.0000 Uani .
C42 C -0.2853(2) 0.36515(19) 0.27939(18) 0.0245 1.0000 Uani .
C52 C -0.3754(3) 0.4417(2) 0.2636(2) 0.0300 1.0000 Uani .
C62 C -0.4640(3) 0.4210(2) 0.1723(2) 0.0354 1.0000 Uani .
C72 C -0.4639(3) 0.3235(3) 0.0956(2) 0.0358 1.0000 Uani .
C82 C -0.3765(3) 0.2465(2) 0.10881(19) 0.0309 1.0000 Uani .
C92 C -0.2842(2) 0.26632(19) 0.20065(17) 0.0241 1.0000 Uani .
O102 O -0.1980(2) 0.19135(14) 0.20806(13) 0.0276 1.0000 Uani .
O13 O 0.11512(17) 0.06689(12) 0.57841(11) 0.0205 1.0000 Uani .
N23 N 0.1159(2) 0.17589(15) 0.63583(14) 0.0198 1.0000 Uani .
C33 C 0.1554(2) 0.19704(18) 0.73248(16) 0.0216 1.0000 Uani .
C43 C 0.1551(2) 0.30274(19) 0.80707(17) 0.0237 1.0000 Uani .
C53 C 0.1990(3) 0.3135(2) 0.91052(19) 0.0316 1.0000 Uani .
C63 C 0.1998(3) 0.4114(2) 0.98669(19) 0.0354 1.0000 Uani .
C73 C 0.1551(3) 0.5008(2) 0.9603(2) 0.0330 1.0000 Uani .
C83 C 0.1092(3) 0.4927(2) 0.86057(19) 0.0288 1.0000 Uani .
C93 C 0.1085(3) 0.39323(19) 0.78162(17) 0.0240 1.0000 Uani .
O103 O 0.0635(2) 0.38902(14) 0.68613(13) 0.0305 1.0000 Uani .
C14 C 0.3364(3) 0.2542(2) 0.4733(2) 0.0289 1.0000 Uani .
O24 O 0.26916(19) 0.32145(14) 0.53107(13) 0.0288 1.0000 Uani .
O34 O 0.31052(18) 0.15182(15) 0.44298(14) 0.0282 1.0000 Uani .
O15 O 0.1191(2) 0.25918(15) 0.29050(15) 0.0336 1.0000 Uani .
C25 C 0.1858(5) 0.2219(3) 0.2024(3) 0.0700 1.0000 Uani .
O16 O -0.28790(18) 0.11503(14) 0.37544(13) 0.0273 1.0000 Uani .
C26 C -0.4129(3) 0.0481(3) 0.3104(2) 0.0398 1.0000 Uani .
O17 O 0.1643(3) 0.4721(2) 0.3361(4) 0.0928 1.0000 Uani .
C27 C 0.2896(7) 0.5309(5) 0.3626(6) 0.1419 1.0000 Uani .
O18 O 0.8559(6) 0.0531(3) 0.0120(2) 0.1033 1.0000 Uani D
C28 C 0.7336(9) -0.0294(6) 0.0074(7) 0.2062 1.0000 Uani D
H311 H 0.0938 -0.0902 0.1493 0.0293 1.0000 Uiso R
H511 H 0.2791 -0.2009 0.1028 0.0364 1.0000 Uiso R
H611 H 0.4616 -0.2981 0.1361 0.0464 1.0000 Uiso R
H711 H 0.5299 -0.2895 0.3071 0.0419 1.0000 Uiso R
H811 H 0.4221 -0.1845 0.4359 0.0359 1.0000 Uiso R
H321 H -0.1952 0.4647 0.4244 0.0300 1.0000 Uiso R
H521 H -0.3733 0.5055 0.3172 0.0372 1.0000 Uiso R
H621 H -0.5220 0.4747 0.1653 0.0436 1.0000 Uiso R
H721 H -0.5284 0.3067 0.0340 0.0428 1.0000 Uiso R
H821 H -0.3779 0.1813 0.0568 0.0366 1.0000 Uiso R
H331 H 0.1847 0.1404 0.7522 0.0253 1.0000 Uiso R
H531 H 0.2290 0.2510 0.9272 0.0371 1.0000 Uiso R
H631 H 0.2259 0.4183 1.0542 0.0401 1.0000 Uiso R
H731 H 0.1584 0.5679 1.0122 0.0356 1.0000 Uiso R
H831 H 0.0809 0.5524 0.8441 0.0331 1.0000 Uiso R
H141 H 0.4189 0.2861 0.4521 0.0363 1.0000 Uiso R
H151 H 0.1246 0.3249 0.3053 0.0520 1.0000 Uiso R
H251 H 0.1226 0.2295 0.1468 0.1066 1.0000 Uiso R
H252 H 0.2743 0.2624 0.2038 0.1066 1.0000 Uiso R
H253 H 0.1945 0.1450 0.1875 0.1069 1.0000 Uiso R
H161 H -0.2682 0.0910 0.4218 0.0434 1.0000 Uiso R
H261 H -0.3986 -0.0284 0.2895 0.0584 1.0000 Uiso R
H262 H -0.4964 0.0558 0.3446 0.0583 1.0000 Uiso R
H263 H -0.4297 0.0736 0.2503 0.0593 1.0000 Uiso R
H17 H 0.1007 0.5083 0.3442 0.1295 1.0000 Uiso R
H273 H 0.3688 0.4943 0.3765 0.1932 1.0000 Uiso R
H271 H 0.2928 0.5958 0.4188 0.1926 1.0000 Uiso R
H272 H 0.3143 0.5564 0.3099 0.1931 1.0000 Uiso R
H18 H 0.8623 0.0980 0.0724 0.1400 1.0000 Uiso R
H281 H 0.7172 -0.0855 -0.0599 0.1887 1.0000 Uiso R
H282 H 0.7555 -0.0641 0.0602 0.1887 1.0000 Uiso R
H283 H 0.6462 0.0063 0.0189 0.1887 1.0000 Uiso R

loop_
_atom_site_aniso_label
_atom_site_aniso_U_11
_atom_site_aniso_U_22
_atom_site_aniso_U_33
_atom_site_aniso_U_23
_atom_site_aniso_U_13
_atom_site_aniso_U_12
Mn1 0.02263(15) 0.01767(15) 0.01550(14) 0.00501(11) 0.00261(11) 0.00523(11)
Mn2 0.02429(16) 0.01776(15) 0.01632(15) 0.00554(11) 0.00094(11) 0.00404(12)
Mn3 0.02658(16) 0.01574(15) 0.01615(15) 0.00424(11) 0.00063(11) 0.00314(12)
O1 0.0232(7) 0.0179(7) 0.0166(7) 0.0053(5) 0.0015(5) 0.0043(5)
O11 0.0313(8) 0.0228(7) 0.0180(7) 0.0061(6) -0.0008(6) 0.0081(6)
N21 0.0235(8) 0.0216(8) 0.0194(8) 0.0081(7) 0.0029(6) 0.0034(7)
C31 0.0299(11) 0.0235(10) 0.0187(9) 0.0060(8) 0.0038(8) 0.0043(8)
C41 0.0259(10) 0.0223(10) 0.0230(10) 0.0064(8) 0.0054(8) 0.0042(8)
C51 0.0392(13) 0.0339(12) 0.0223(11) 0.0053(9) 0.0098(9) 0.0111(10)
C61 0.0421(15) 0.0404(14) 0.0339(13) 0.0091(11) 0.0182(11) 0.0184(12)
C71 0.0340(13) 0.0368(13) 0.0388(14) 0.0136(11) 0.0118(11) 0.0168(11)
C81 0.0293(11) 0.0327(12) 0.0272(11) 0.0101(9) 0.0066(9) 0.0116(9)
C91 0.0246(10) 0.0203(10) 0.0248(10) 0.0061(8) 0.0074(8) 0.0038(8)
O101 0.0308(8) 0.0254(8) 0.0201(7) 0.0078(6) 0.0075(6) 0.0123(6)
O12 0.0386(9) 0.0191(7) 0.0194(7) 0.0037(6) -0.0044(6) 0.0064(6)
N22 0.0267(9) 0.0192(8) 0.0175(8) 0.0055(7) 0.0015(7) 0.0022(7)
C32 0.0261(10) 0.0191(10) 0.0265(11) 0.0075(8) 0.0005(8) 0.0037(8)
C42 0.0225(10) 0.0255(11) 0.0272(11) 0.0116(9) 0.0007(8) 0.0030(8)
C52 0.0269(11) 0.0289(12) 0.0337(12) 0.0109(10) -0.0025(9) 0.0052(9)
C62 0.0303(12) 0.0410(14) 0.0385(14) 0.0180(11) -0.0012(10) 0.0109(11)
C72 0.0289(12) 0.0503(16) 0.0292(12) 0.0161(11) -0.0040(9) 0.0077(11)
C82 0.0319(12) 0.0367(13) 0.0233(11) 0.0100(10) -0.0008(9) 0.0037(10)
C92 0.0245(10) 0.0272(11) 0.0232(10) 0.0124(8) 0.0019(8) 0.0029(8)
O102 0.0369(9) 0.0256(8) 0.0205(7) 0.0074(6) -0.0010(6) 0.0097(7)
O13 0.0272(7) 0.0166(7) 0.0172(7) 0.0041(5) 0.0024(6) 0.0045(6)
N23 0.0222(8) 0.0165(8) 0.0187(8) 0.0032(6) 0.0013(6) 0.0022(6)
C33 0.0227(9) 0.0219(10) 0.0199(9) 0.0066(8) 0.0015(7) 0.0035(8)
C43 0.0216(10) 0.0261(11) 0.0198(10) 0.0030(8) 0.0000(7) 0.0021(8)
C53 0.0330(12) 0.0349(13) 0.0227(11) 0.0040(9) -0.0032(9) 0.0082(10)
C63 0.0358(13) 0.0421(14) 0.0204(11) -0.0005(10) -0.0019(9) 0.0073(11)
C73 0.0338(13) 0.0311(12) 0.0257(12) -0.0025(9) 0.0033(9) 0.0019(10)
C83 0.0337(12) 0.0228(11) 0.0263(11) 0.0022(9) 0.0052(9) 0.0021(9)
C93 0.0267(10) 0.0224(10) 0.0200(10) 0.0031(8) 0.0030(8) 0.0008(8)
O103 0.0486(11) 0.0202(8) 0.0205(8) 0.0033(6) 0.0018(7) 0.0075(7)
C14 0.0222(10) 0.0320(12) 0.0331(12) 0.0131(10) 0.0024(9) -0.0017(9)
O24 0.0292(8) 0.0247(8) 0.0289(8) 0.0060(7) 0.0006(7) -0.0020(7)
O34 0.0221(7) 0.0291(8) 0.0336(9) 0.0101(7) 0.0031(6) 0.0040(6)
O15 0.0379(10) 0.0275(9) 0.0386(10) 0.0122(8) 0.0146(8) 0.0039(7)
C25 0.099(3) 0.0426(18) 0.074(3) 0.0134(18) 0.058(3) -0.001(2)
O16 0.0260(8) 0.0300(8) 0.0279(8) 0.0143(7) 0.0006(6) -0.0002(6)
C26 0.0290(13) 0.0391(14) 0.0446(16) 0.0083(12) 0.0005(11) -0.0065(11)
O17 0.0561(17) 0.0286(12) 0.183(4) 0.0097(17) 0.035(2) 0.0128(11)
C27 0.106(4) 0.071(3) 0.211(8) -0.031(4) 0.117(5) -0.030(3)
O18 0.205(5) 0.072(2) 0.0306(14) 0.0104(15) 0.002(2) 0.043(3)
C28 0.42(2) 0.123(7) 0.095(6) 0.017(5) 0.060(9) 0.139(11)

loop_
_atom_type_symbol
_atom_type_scat_dispersion_real
_atom_type_scat_dispersion_imag
_atom_type_scat_Cromer_Mann_a1
_atom_type_scat_Cromer_Mann_b1
_atom_type_scat_Cromer_Mann_a2
_atom_type_scat_Cromer_Mann_b2
_atom_type_scat_Cromer_Mann_a3
_atom_type_scat_Cromer_Mann_b3
_atom_type_scat_Cromer_Mann_a4
_atom_type_scat_Cromer_Mann_b4
_atom_type_scat_Cromer_Mann_c
_atom_type_scat_source
C 0.0033 0.0016 2.3100 20.8439 1.0200 10.2075 1.5886 0.5687 0.8650 51.6512 0.2156 'International Tables Vol C 4.2.6.8 and 6.1.1.4'
H 0.0000 0.0000 0.4930 10.5109 0.3229 26.1257 0.1402 3.1424 0.0408 57.7998 0.0030 'International Tables Vol C 4.2.6.8 and 6.1.1.4'
N 0.0061 0.0033 12.2126 0.0057 3.1322 9.8933 2.0125 28.9975 1.1663 0.5826 -11.5290 'International Tables Vol C 4.2.6.8 and 6.1.1.4'
O 0.0106 0.0060 3.0485 13.2771 2.2868 5.7011 1.5463 0.3239 0.8670 32.9089 0.2508 'International Tables Vol C 4.2.6.8 and 6.1.1.4'
Mn 0.3368 0.7283 11.2819 5.3409 7.3573 0.3432 3.0193 17.8674 2.2441 83.7543 1.0896 'International Tables Vol C 4.2.6.8 and 6.1.1.4'
Be 0.0005 0.0002 1.5919 43.6427 1.1278 1.8623 0.5391 103.4830 0.7029 0.5420 0.0385 'International Tables Vol C 4.2.6.8 and 6.1.1.4'

loop_
_geom_angle_atom_site_label_1
_geom_angle_site_symmetry_1
_geom_angle_atom_site_label_2
_geom_angle_atom_site_label_3
_geom_angle_site_symmetry_3
_geom_angle
_geom_angle_publ_flag
O13 2_556 Mn1 Mn1 2_556 35.29(4) yes
O13 2_556 Mn1 Mn2 . 82.67(4) yes
Mn1 2_556 Mn1 Mn2 . 100.805(15) yes
O13 2_556 Mn1 Mn3 . 102.05(4) yes
Mn1 2_556 Mn1 Mn3 . 84.569(13) yes
Mn2 . Mn1 Mn3 . 61.387(10) yes
O13 2_556 Mn1 O1 . 85.83(6) yes
Mn1 2_556 Mn1 O1 . 86.72(5) yes
Mn2 . Mn1 O1 . 30.38(5) yes
Mn3 . Mn1 O1 . 32.40(5) yes
O13 2_556 Mn1 N21 . 83.54(6) yes
Mn1 2_556 Mn1 N21 . 118.82(6) yes
Mn2 . Mn1 N21 . 59.24(5) yes
Mn3 . Mn1 N21 . 118.96(5) yes
O1 . Mn1 N21 . 89.62(7) yes
O13 2_556 Mn1 O101 . 90.34(7) yes
Mn1 2_556 Mn1 O101 . 89.65(5) yes
Mn2 . Mn1 O101 . 149.76(5) yes
Mn3 . Mn1 O101 . 148.58(5) yes
O1 . Mn1 O101 . 176.07(7) yes
O13 2_556 Mn1 O13 . 81.72(6) yes
Mn1 2_556 Mn1 O13 . 46.43(5) yes
Mn2 . Mn1 O13 . 118.77(5) yes
Mn3 . Mn1 O13 . 64.91(5) yes
O1 . Mn1 O13 . 89.62(6) yes
O13 2_556 Mn1 O34 . 176.17(6) yes
Mn1 2_556 Mn1 O34 . 145.00(5) yes
Mn2 . Mn1 O34 . 93.82(5) yes
Mn3 . Mn1 O34 . 74.82(5) yes
O1 . Mn1 O34 . 90.37(7) yes
N21 . Mn1 O101 . 90.82(7) yes
N21 . Mn1 O13 . 165.25(7) yes
O101 . Mn1 O13 . 88.96(7) yes
N21 . Mn1 O34 . 96.00(7) yes
O101 . Mn1 O34 . 93.47(7) yes
O13 . Mn1 O34 . 98.73(7) yes
Mn1 . Mn2 O1 . 30.26(5) yes
Mn1 . Mn2 O11 . 62.78(5) yes
O1 . Mn2 O11 . 92.65(7) yes
Mn1 . Mn2 N22 . 117.44(5) yes
O1 . Mn2 N22 . 88.12(7) yes
O11 . Mn2 N22 . 174.96(8) yes
Mn1 . Mn2 O102 . 151.31(5) yes
O1 . Mn2 O102 . 173.89(8) yes
O11 . Mn2 O102 . 88.55(7) yes
N22 . Mn2 O102 . 91.20(8) yes
Mn1 . Mn2 O15 . 87.04(5) yes
O1 . Mn2 O15 . 92.38(7) yes
O11 . Mn2 O15 . 88.73(7) yes
N22 . Mn2 O15 . 86.26(7) yes
O102 . Mn2 O15 . 93.64(8) yes
Mn1 . Mn2 O16 . 92.40(4) yes
O1 . Mn2 O16 . 83.51(6) yes
O11 . Mn2 O16 . 97.57(7) yes
N22 . Mn2 O16 . 87.46(7) yes
O102 . Mn2 O16 . 90.40(7) yes
O15 . Mn2 O16 . 172.60(7) yes
Mn1 . Mn3 O1 . 32.69(5) yes
Mn1 . Mn3 O12 . 122.98(5) yes
O1 . Mn3 O12 . 91.80(7) yes
Mn1 . Mn3 N23 . 61.55(5) yes
O1 . Mn3 N23 . 89.15(7) yes
O12 . Mn3 N23 . 165.57(8) yes
Mn1 . Mn3 O103 . 151.05(6) yes
O1 . Mn3 O103 . 165.94(8) yes
O12 . Mn3 O103 . 85.80(7) yes
N23 . Mn3 O103 . 89.79(7) yes
Mn1 . Mn3 O24 . 80.92(5) yes
O1 . Mn3 O24 . 95.09(7) yes
O12 . Mn3 O24 . 98.99(8) yes
N23 . Mn3 O24 . 95.26(7) yes
O103 . Mn3 O24 . 98.97(8) yes
Mn2 . O1 Mn1 . 119.36(8) yes
Mn2 . O1 Mn3 . 121.42(8) yes
Mn1 . O1 Mn3 . 114.90(8) yes
Mn2 . O11 N21 . 115.69(12) yes
O11 . N21 Mn1 . 117.85(13) yes
O11 . N21 C31 . 115.69(18) yes
Mn1 . N21 C31 . 126.24(16) yes
N21 . C31 C41 . 123.7(2) yes
N21 . C31 H311 . 118.0 no
C41 . C31 H311 . 118.3 no
C31 . C41 C51 . 117.8(2) yes
C31 . C41 C91 . 123.2(2) yes
C51 . C41 C91 . 119.0(2) yes
C41 . C51 C61 . 121.2(2) yes
C41 . C51 H511 . 118.4 no
C61 . C51 H511 . 120.4 no
C51 . C61 C71 . 119.2(2) yes
C51 . C61 H611 . 118.4 no
C71 . C61 H611 . 122.4 no
C61 . C71 C81 . 121.0(2) yes
C61 . C71 H711 . 119.9 no
C81 . C71 H711 . 119.0 no
C71 . C81 C91 . 120.6(2) yes
C71 . C81 H811 . 119.7 no
C91 . C81 H811 . 119.6 no
C41 . C91 C81 . 119.0(2) yes
C41 . C91 O101 . 122.8(2) yes
C81 . C91 O101 . 118.2(2) yes
C91 . O101 Mn1 . 126.90(14) yes
Mn3 . O12 N22 . 118.95(13) yes
O12 . N22 Mn2 . 118.19(13) yes
O12 . N22 C32 . 114.58(18) yes
Mn2 . N22 C32 . 127.22(16) yes
N22 . C32 C42 . 123.6(2) yes
N22 . C32 H321 . 117.5 no
C42 . C32 H321 . 118.9 no
C32 . C42 C52 . 116.6(2) yes
C32 . C42 C92 . 123.6(2) yes
C52 . C42 C92 . 119.8(2) yes
C42 . C52 C62 . 120.9(2) yes
C42 . C52 H521 . 117.2 no
C62 . C52 H521 . 121.8 no
C52 . C62 C72 . 119.2(2) yes
C52 . C62 H621 . 117.9 no
C72 . C62 H621 . 122.9 no
C62 . C72 C82 . 121.2(2) yes
C62 . C72 H721 . 119.7 no
C82 . C72 H721 . 119.0 no
C72 . C82 C92 . 120.6(2) yes
C72 . C82 H821 . 120.3 no
C92 . C82 H821 . 119.1 no
C42 . C92 C82 . 118.2(2) yes
C42 . C92 O102 . 123.5(2) yes
C82 . C92 O102 . 118.2(2) yes
C92 . O102 Mn2 . 129.65(15) yes
Mn1 2_556 O13 Mn1 . 98.28(6) yes
Mn1 2_556 O13 N23 . 112.09(11) yes
Mn1 . O13 N23 . 113.63(12) yes
O13 . N23 Mn3 . 117.60(12) yes
O13 . N23 C33 . 114.43(17) yes
Mn3 . N23 C33 . 127.97(15) yes
N23 . C33 C43 . 123.9(2) yes
N23 . C33 H331 . 115.8 no
C43 . C33 H331 . 120.3 no
C33 . C43 C53 . 117.7(2) yes
C33 . C43 C93 . 123.1(2) yes
C53 . C43 C93 . 119.2(2) yes
C43 . C53 C63 . 121.2(2) yes
C43 . C53 H531 . 118.6 no
C63 . C53 H531 . 120.1 no
C53 . C63 C73 . 118.9(2) yes
C53 . C63 H631 . 121.6 no
C73 . C63 H631 . 119.5 no
C63 . C73 C83 . 121.4(2) yes
C63 . C73 H731 . 118.7 no
C83 . C73 H731 . 120.0 no
C73 . C83 C93 . 120.5(2) yes
C73 . C83 H831 . 120.5 no
C93 . C83 H831 . 119.0 no
C83 . C93 C43 . 118.8(2) yes
C83 . C93 O103 . 118.5(2) yes
C43 . C93 O103 . 122.8(2) yes
C93 . O103 Mn3 . 131.97(15) yes
O24 . C14 O34 . 128.0(2) yes
O24 . C14 H141 . 115.3 no
O34 . C14 H141 . 116.7 no
Mn3 . O24 C14 . 123.43(16) yes
Mn1 . O34 C14 . 130.52(16) yes
Mn2 . O15 C25 . 126.3(2) yes
Mn2 . O15 H151 . 113.9 no
C25 . O15 H151 . 107.5 no
O15 . C25 H251 . 106.9 no
O15 . C25 H252 . 114.8 no
H251 . C25 H252 . 105.9 no
O15 . C25 H253 . 110.5 no
H251 . C25 H253 . 107.2 no
H252 . C25 H253 . 111.1 no
Mn2 . O16 C26 . 125.71(16) yes
Mn2 . O16 H161 . 111.6 no
C26 . O16 H161 . 108.8 no
O16 . C26 H261 . 110.7 no
O16 . C26 H262 . 110.6 no
H261 . C26 H262 . 108.8 no
O16 . C26 H263 . 107.9 no
H261 . C26 H263 . 110.4 no
H262 . C26 H263 . 108.3 no
C27 . O17 H17 . 112.1 no
O17 . C27 H273 . 116.3 no
O17 . C27 H271 . 113.6 no
H273 . C27 H271 . 108.0 no
O17 . C27 H272 . 109.9 no
H273 . C27 H272 . 103.6 no
H271 . C27 H272 . 104.3 no
C28 . O18 H18 . 103.2 no
O18 . C28 H281 . 109.5 no
O18 . C28 H282 . 109.4 no
H281 . C28 H282 . 109.5 no
O18 . C28 H283 . 109.5 no
H281 . C28 H283 . 109.5 no
H282 . C28 H283 . 109.5 no

loop_
_geom_bond_atom_site_label_1
_geom_bond_atom_site_label_2
_geom_bond_site_symmetry_2
_geom_bond_distance
_geom_bond_publ_flag
Mn1 O13 2_556 2.4431(16) yes
Mn1 Mn1 2_556 3.3367(6) yes
Mn1 Mn2 . 3.2375(4) yes
Mn1 Mn3 . 3.1434(5) yes
Mn1 O1 . 1.8719(15) yes
Mn1 N21 . 2.0021(18) yes
Mn1 O101 . 1.8684(16) yes
Mn1 O13 . 1.9478(15) yes
Mn1 O34 . 2.1380(17) yes
Mn2 O1 . 1.8787(15) yes
Mn2 O11 . 1.9176(16) yes
Mn2 N22 . 2.0058(19) yes
Mn2 O102 . 1.8706(16) yes
Mn2 O15 . 2.2448(18) yes
Mn2 O16 . 2.2619(17) yes
Mn3 O1 . 1.8571(15) yes
Mn3 O12 . 1.8981(16) yes
Mn3 N23 . 1.9967(18) yes
Mn3 O103 . 1.8622(17) yes
Mn3 O24 . 2.1124(18) yes
O11 N21 . 1.377(2) yes
N21 C31 . 1.287(3) yes
C31 C41 . 1.447(3) yes
C31 H311 . 0.907 no
C41 C51 . 1.409(3) yes
C41 C91 . 1.411(3) yes
C51 C61 . 1.383(4) yes
C51 H511 . 0.911 no
C61 C71 . 1.387(4) yes
C61 H611 . 0.952 no
C71 C81 . 1.380(3) yes
C71 H711 . 0.922 no
C81 C91 . 1.401(3) yes
C81 H811 . 0.924 no
C91 O101 . 1.339(3) yes
O12 N22 . 1.375(2) yes
N22 C32 . 1.289(3) yes
C32 C42 . 1.453(3) yes
C32 H321 . 0.931 no
C42 C52 . 1.407(3) yes
C42 C92 . 1.407(3) yes
C52 C62 . 1.377(4) yes
C52 H521 . 0.924 no
C62 C72 . 1.381(4) yes
C62 H621 . 0.940 no
C72 C82 . 1.385(4) yes
C72 H721 . 0.947 no
C82 C92 . 1.401(3) yes
C82 H821 . 0.925 no
C92 O102 . 1.336(3) yes
O13 N23 . 1.388(2) yes
N23 C33 . 1.290(3) yes
C33 C43 . 1.441(3) yes
C33 H331 . 0.908 no
C43 C53 . 1.412(3) yes
C43 C93 . 1.408(3) yes
C53 C63 . 1.379(4) yes
C53 H531 . 0.959 no
C63 C73 . 1.394(4) yes
C63 H631 . 0.917 no
C73 C83 . 1.374(4) yes
C73 H731 . 0.939 no
C83 C93 . 1.411(3) yes
C83 H831 . 0.919 no
C93 O103 . 1.330(3) yes
C14 O24 . 1.258(3) yes
C14 O34 . 1.246(3) yes
C14 H141 . 0.955 no
O15 C25 . 1.407(4) yes
O15 H151 . 0.803 no
C25 H251 . 0.956 no
C25 H252 . 0.930 no
C25 H253 . 0.961 no
O16 C26 . 1.429(3) yes
O16 H161 . 0.804 no
C26 H261 . 0.966 no
C26 H262 . 0.955 no
C26 H263 . 0.986 no
O17 C27 . 1.286(6) yes
O17 H17 . 0.788 no
C27 H273 . 0.948 no
C27 H271 . 0.952 no
C27 H272 . 0.927 no
O18 C28 . 1.466(5) yes
O18 H18 . 0.855 no
C28 H281 . 0.980 no
C28 H282 . 0.980 no
C28 H283 . 0.980 no
